data_7112565
loop_
_publ_author_name
'Ongarora, Benson G.'
'Hu, Xiaoke'
'Li, Hairong'
'Fronczek, Frank R.'
'Vicente, M Gra\,ca H'

_publ_section_title
;
 Syntheses and properties of trimethylaminophenoxy-substituted
 Zn((II))-phthalocyanines.
;
_journal_issue 2
_journal_name_full MedChemComm
_journal_page_first 179
_journal_page_last 194
_journal_paper_doi 10.1039/C1MD00232E
_journal_volume 3
_journal_year 2012
_chemical_formula_moiety 'C30 H30 N4 O6'
_chemical_formula_sum 'C30 H30 N4 O6'
_chemical_formula_weight 542.58
_chemical_name_systematic
;
?
;
_space_group_IT_number 2
_symmetry_cell_setting triclinic
_symmetry_space_group_name_Hall '-P 1'
_symmetry_space_group_name_H-M 'P -1'
_atom_sites_solution_hydrogens geom
_atom_sites_solution_primary direct
_atom_sites_solution_secondary difmap
_audit_creation_method SHELXL-97
_cell_angle_alpha 110.460(5)
_cell_angle_beta 102.622(4)
_cell_angle_gamma 101.132(4)
_cell_formula_units_Z 2
_cell_length_a 10.0348(5)
_cell_length_b 12.0728(6)
_cell_length_c 13.3158(10)
_cell_measurement_reflns_used 4782
_cell_measurement_temperature 90.0(5)
_cell_measurement_theta_max 68.2
_cell_measurement_theta_min 3.7
_cell_volume 1409.38(16)
_computing_cell_refinement 'Bruker Apex2'
_computing_data_collection 'Bruker Apex2'
_computing_data_reduction 'Bruker Apex2'
_computing_molecular_graphics 'ORTEP-3 for Windows (Farrugia, 1997)'
_computing_publication_material 'Bruker SHELXTL'
_computing_structure_refinement 'SHELXL-97 (Sheldrick, 2008)'
_computing_structure_solution 'SHELXS-97 (Sheldrick, 2008)'
_diffrn_ambient_temperature 90.0(5)
_diffrn_measured_fraction_theta_full 0.981
_diffrn_measured_fraction_theta_max 0.958
_diffrn_measurement_device_type 'Bruker Kappa Apex-II CCD area detector'
_diffrn_measurement_method 'phi and omega scans'
_diffrn_radiation_monochromator graphite
_diffrn_radiation_source 'fine-focus sealed tube'
_diffrn_radiation_type CuK\a
_diffrn_radiation_wavelength 1.54178
_diffrn_reflns_av_R_equivalents 0.027
_diffrn_reflns_av_sigmaI/netI 0.0279
_diffrn_reflns_limit_h_max 10
_diffrn_reflns_limit_h_min -12
_diffrn_reflns_limit_k_max 14
_diffrn_reflns_limit_k_min -14
_diffrn_reflns_limit_l_max 15
_diffrn_reflns_limit_l_min -16
_diffrn_reflns_number 12770
_diffrn_reflns_theta_full 66.60
_diffrn_reflns_theta_max 68.6
_diffrn_reflns_theta_min 3.7
_exptl_absorpt_coefficient_mu 0.743
_exptl_absorpt_correction_T_max 0.964
_exptl_absorpt_correction_T_min 0.836
_exptl_absorpt_correction_type multi-scan
_exptl_absorpt_process_details 'SADABS (Sheldrick, 2002)'
_exptl_crystal_colour colourless
_exptl_crystal_density_diffrn 1.279
_exptl_crystal_density_method 'not measured'
_exptl_crystal_description plate
_exptl_crystal_F_000 572
_exptl_crystal_size_max 0.25
_exptl_crystal_size_mid 0.25
_exptl_crystal_size_min 0.05
_refine_diff_density_max 0.29
_refine_diff_density_min -0.18
_refine_diff_density_rms 0.040
_refine_ls_extinction_expression Fc^*^=kFc[1+0.001xFc^2^\l^3^/sin(2\q)]^-1/4^
_refine_ls_extinction_method SHELXL
_refine_ls_goodness_of_fit_ref 1.025
_refine_ls_hydrogen_treatment mixed
_refine_ls_matrix_type full
_refine_ls_number_parameters 373
_refine_ls_number_reflns 4972
_refine_ls_number_restraints 0
_refine_ls_restrained_S_all 1.025
_refine_ls_R_factor_all 0.044
_refine_ls_R_factor_gt 0.037
_refine_ls_shift/su_max 0.000
_refine_ls_shift/su_mean 0.000
_refine_ls_structure_factor_coef Fsqd
_refine_ls_weighting_details 'calc w=1/[\s^2^(Fo^2^)+(0.0531P)^2^+0.4513P] where P=(Fo^2^+2Fc^2^)/3'
_refine_ls_weighting_scheme calc
_refine_ls_wR_factor_gt 0.096
_refine_ls_wR_factor_ref 0.102
_reflns_number_gt 4271
_reflns_number_total 4972
_reflns_threshold_expression I>2\s(I)
_cod_data_source_file c1md00232e.txt
_cod_data_source_block Compound10
_cod_depositor_comments
;
The following automatic conversions were performed:

'_symmetry_cell_setting' value 'Triclinic' changed to 'triclinic'
according to
/usr/data/users/saulius/automatic-downloads/retrospective/RSC/lib/dictionaries/cif_core.dic
dictionary named 'cif_core.dic' version 2.4.2 from 2011-04-26.

Automatic conversion script
Id: cif_fix_values 2281 2013-09-26 08:29:07Z andrius 
;
_cod_original_cell_volume 1409.38(15)
_cod_original_sg_symbol_H-M 'P -1 '
_cod_database_code 7112565

loop_
_symmetry_equiv_pos_as_xyz
'x, y, z'
'-x, -y, -z'

loop_
_atom_site_label
_atom_site_type_symbol
_atom_site_fract_x
_atom_site_fract_y
_atom_site_fract_z
_atom_site_U_iso_or_equiv
_atom_site_adp_type
_atom_site_occupancy
_atom_site_symmetry_multiplicity
_atom_site_calc_flag
_atom_site_refinement_flags
O1 O 0.31046(10) 0.35893(9) 0.26258(8) 0.0237(2) Uani 1 1 d .
O2 O -0.08441(10) 0.80440(9) 0.12917(8) 0.0242(2) Uani 1 1 d .
O3 O 0.10569(11) 0.85091(9) 0.28263(8) 0.0271(2) Uani 1 1 d .
O4 O 0.41225(10) 0.18842(9) 0.29573(8) 0.0244(2) Uani 1 1 d .
O5 O 0.81239(11) -0.21492(9) 0.50617(8) 0.0263(2) Uani 1 1 d .
O6 O 0.63038(11) -0.27150(10) 0.34481(9) 0.0308(3) Uani 1 1 d .
N1 N 0.67810(13) 0.46891(13) -0.00439(11) 0.0309(3) Uani 1 1 d .
N2 N 0.78295(14) 0.17440(12) 0.00377(12) 0.0316(3) Uani 1 1 d .
N3 N -0.00328(13) 0.65443(11) 0.14529(10) 0.0220(3) Uani 1 1 d .
H3N H -0.0767(19) 0.6137(16) 0.0861(15) 0.026 Uiso 1 1 d .
N4 N 0.71777(13) -0.07252(11) 0.48012(10) 0.0231(3) Uani 1 1 d .
H4N H 0.7825(19) -0.0253(16) 0.5455(15) 0.028 Uiso 1 1 d .
C1 C 0.41146(14) 0.33107(13) 0.21269(11) 0.0198(3) Uani 1 1 d .
C2 C 0.46313(14) 0.38979(13) 0.15053(11) 0.0211(3) Uani 1 1 d .
H2 H 0.4294 0.4552 0.1417 0.025 Uiso 1 1 calc R
C3 C 0.56463(14) 0.35276(13) 0.10098(11) 0.0213(3) Uani 1 1 d .
C4 C 0.61242(14) 0.25492(13) 0.11228(11) 0.0214(3) Uani 1 1 d .
C5 C 0.56346(14) 0.19853(13) 0.17796(12) 0.0218(3) Uani 1 1 d .
H5 H 0.5975 0.1334 0.1872 0.026 Uiso 1 1 calc R
C6 C 0.46525(14) 0.23746(13) 0.22977(11) 0.0202(3) Uani 1 1 d .
C7 C 0.62415(15) 0.41696(14) 0.04048(12) 0.0240(3) Uani 1 1 d .
C8 C 0.70865(15) 0.21039(13) 0.05327(12) 0.0239(3) Uani 1 1 d .
C9 C 0.23609(14) 0.43645(13) 0.23273(12) 0.0217(3) Uani 1 1 d .
C10 C 0.29256(15) 0.56335(14) 0.28685(12) 0.0244(3) Uani 1 1 d .
H10 H 0.3839 0.5993 0.3426 0.029 Uiso 1 1 calc R
C11 C 0.21526(15) 0.63852(14) 0.25952(12) 0.0238(3) Uani 1 1 d .
H11 H 0.2542 0.7260 0.2958 0.029 Uiso 1 1 calc R
C12 C 0.08085(14) 0.58516(13) 0.17896(11) 0.0202(3) Uani 1 1 d .
C13 C 0.02588(15) 0.45697(13) 0.12550(12) 0.0222(3) Uani 1 1 d .
H13 H -0.0660 0.4204 0.0705 0.027 Uiso 1 1 calc R
C14 C 0.10368(15) 0.38204(13) 0.15156(12) 0.0225(3) Uani 1 1 d .
H14 H 0.0664 0.2945 0.1141 0.027 Uiso 1 1 calc R
C15 C 0.01513(14) 0.77818(13) 0.19476(11) 0.0209(3) Uani 1 1 d .
C16 C -0.09973(15) 0.93019(13) 0.16357(12) 0.0245(3) Uani 1 1 d .
C17 C 0.03446(16) 1.02080(14) 0.17165(13) 0.0291(3) Uani 1 1 d .
H17A H 0.1105 1.0383 0.2403 0.044 Uiso 1 1 calc R
H17B H 0.0143 1.0979 0.1743 0.044 Uiso 1 1 calc R
H17C H 0.0651 0.9847 0.1056 0.044 Uiso 1 1 calc R
C18 C -0.13884(17) 0.96505(15) 0.27189(14) 0.0326(4) Uani 1 1 d .
H18A H -0.2182 0.8979 0.2643 0.049 Uiso 1 1 calc R
H18B H -0.1676 1.0409 0.2868 0.049 Uiso 1 1 calc R
H18C H -0.0560 0.9789 0.3345 0.049 Uiso 1 1 calc R
C19 C -0.22460(17) 0.91287(15) 0.06632(15) 0.0366(4) Uani 1 1 d .
H19A H -0.2012 0.8826 -0.0042 0.055 Uiso 1 1 calc R
H19B H -0.2443 0.9922 0.0785 0.055 Uiso 1 1 calc R
H19C H -0.3092 0.8526 0.0617 0.055 Uiso 1 1 calc R
C20 C 0.48979(15) 0.12001(13) 0.33799(12) 0.0225(3) Uani 1 1 d .
C21 C 0.61250(16) 0.18272(14) 0.42933(12) 0.0256(3) Uani 1 1 d .
H21 H 0.6458 0.2705 0.4613 0.031 Uiso 1 1 calc R
C22 C 0.68627(15) 0.11625(13) 0.47372(12) 0.0250(3) Uani 1 1 d .
H22 H 0.7713 0.1588 0.5359 0.030 Uiso 1 1 calc R
C23 C 0.63708(15) -0.01260(13) 0.42819(12) 0.0217(3) Uani 1 1 d .
C24 C 0.51361(15) -0.07435(13) 0.33607(12) 0.0237(3) Uani 1 1 d .
H24 H 0.4796 -0.1621 0.3040 0.028 Uiso 1 1 calc R
C25 C 0.43969(15) -0.00714(14) 0.29086(12) 0.0242(3) Uani 1 1 d .
H25 H 0.3553 -0.0489 0.2280 0.029 Uiso 1 1 calc R
C26 C 0.71194(15) -0.19462(13) 0.43480(12) 0.0232(3) Uani 1 1 d .
C27 C 0.83103(16) -0.33968(13) 0.47547(13) 0.0268(3) Uani 1 1 d .
C28 C 0.95199(18) -0.32190(15) 0.57711(14) 0.0342(4) Uani 1 1 d .
H28A H 1.0389 -0.2630 0.5833 0.051 Uiso 1 1 calc R
H28B H 0.9696 -0.4015 0.5675 0.051 Uiso 1 1 calc R
H28C H 0.9251 -0.2898 0.6458 0.051 Uiso 1 1 calc R
C29 C 0.87678(19) -0.37546(16) 0.36970(14) 0.0362(4) Uani 1 1 d .
H29A H 0.7985 -0.3855 0.3055 0.054 Uiso 1 1 calc R
H29B H 0.9005 -0.4535 0.3549 0.054 Uiso 1 1 calc R
H29C H 0.9609 -0.3104 0.3807 0.054 Uiso 1 1 calc R
C30 C 0.69591(18) -0.43204(14) 0.46286(14) 0.0327(4) Uani 1 1 d .
H30A H 0.6639 -0.3992 0.5288 0.049 Uiso 1 1 calc R
H30B H 0.7153 -0.5102 0.4570 0.049 Uiso 1 1 calc R
H30C H 0.6212 -0.4464 0.3946 0.049 Uiso 1 1 calc R

loop_
_atom_site_aniso_label
_atom_site_aniso_U_11
_atom_site_aniso_U_22
_atom_site_aniso_U_33
_atom_site_aniso_U_23
_atom_site_aniso_U_13
_atom_site_aniso_U_12
O1 0.0248(5) 0.0318(6) 0.0286(5) 0.0197(4) 0.0141(4) 0.0184(4)
O2 0.0257(5) 0.0210(5) 0.0269(5) 0.0107(4) 0.0045(4) 0.0114(4)
O3 0.0277(5) 0.0242(5) 0.0272(5) 0.0099(4) 0.0033(4) 0.0100(4)
O4 0.0234(5) 0.0318(6) 0.0320(5) 0.0226(5) 0.0136(4) 0.0151(4)
O5 0.0300(5) 0.0230(5) 0.0275(5) 0.0124(4) 0.0051(4) 0.0115(4)
O6 0.0339(6) 0.0264(5) 0.0305(6) 0.0128(5) 0.0033(5) 0.0109(5)
N1 0.0275(6) 0.0416(8) 0.0404(7) 0.0283(7) 0.0157(6) 0.0188(6)
N2 0.0316(7) 0.0305(7) 0.0408(7) 0.0167(6) 0.0184(6) 0.0144(6)
N3 0.0209(6) 0.0220(6) 0.0234(6) 0.0103(5) 0.0033(5) 0.0092(5)
N4 0.0250(6) 0.0230(6) 0.0233(6) 0.0122(5) 0.0046(5) 0.0093(5)
C1 0.0175(6) 0.0236(7) 0.0195(6) 0.0093(5) 0.0053(5) 0.0084(5)
C2 0.0217(7) 0.0227(7) 0.0233(7) 0.0126(6) 0.0061(5) 0.0113(6)
C3 0.0199(6) 0.0247(7) 0.0226(7) 0.0130(6) 0.0062(5) 0.0076(6)
C4 0.0190(6) 0.0239(7) 0.0244(7) 0.0115(6) 0.0072(5) 0.0092(6)
C5 0.0207(6) 0.0223(7) 0.0264(7) 0.0131(6) 0.0067(6) 0.0099(6)
C6 0.0192(6) 0.0231(7) 0.0203(6) 0.0117(6) 0.0045(5) 0.0067(6)
C7 0.0212(7) 0.0299(8) 0.0297(7) 0.0173(6) 0.0098(6) 0.0149(6)
C8 0.0243(7) 0.0231(7) 0.0296(7) 0.0147(6) 0.0095(6) 0.0096(6)
C9 0.0234(7) 0.0297(8) 0.0252(7) 0.0180(6) 0.0134(6) 0.0170(6)
C10 0.0194(6) 0.0291(8) 0.0256(7) 0.0110(6) 0.0062(6) 0.0106(6)
C11 0.0222(7) 0.0239(7) 0.0278(7) 0.0109(6) 0.0088(6) 0.0103(6)
C12 0.0217(6) 0.0248(7) 0.0218(7) 0.0130(6) 0.0108(5) 0.0122(6)
C13 0.0205(6) 0.0258(7) 0.0235(7) 0.0124(6) 0.0069(5) 0.0091(6)
C14 0.0252(7) 0.0228(7) 0.0250(7) 0.0125(6) 0.0111(6) 0.0105(6)
C15 0.0208(6) 0.0251(7) 0.0227(7) 0.0135(6) 0.0088(6) 0.0100(6)
C16 0.0261(7) 0.0201(7) 0.0307(7) 0.0115(6) 0.0087(6) 0.0122(6)
C17 0.0302(8) 0.0272(8) 0.0359(8) 0.0161(7) 0.0136(7) 0.0115(6)
C18 0.0335(8) 0.0301(8) 0.0416(9) 0.0150(7) 0.0203(7) 0.0147(7)
C19 0.0334(8) 0.0255(8) 0.0476(10) 0.0162(7) -0.0007(7) 0.0143(7)
C20 0.0231(7) 0.0295(8) 0.0279(7) 0.0197(6) 0.0132(6) 0.0148(6)
C21 0.0312(8) 0.0224(7) 0.0272(7) 0.0129(6) 0.0094(6) 0.0111(6)
C22 0.0266(7) 0.0254(7) 0.0240(7) 0.0113(6) 0.0062(6) 0.0094(6)
C23 0.0237(7) 0.0269(7) 0.0243(7) 0.0162(6) 0.0123(6) 0.0123(6)
C24 0.0221(7) 0.0244(7) 0.0297(7) 0.0148(6) 0.0102(6) 0.0079(6)
C25 0.0192(6) 0.0292(8) 0.0276(7) 0.0152(6) 0.0075(6) 0.0074(6)
C26 0.0247(7) 0.0250(7) 0.0252(7) 0.0146(6) 0.0089(6) 0.0095(6)
C27 0.0326(8) 0.0228(7) 0.0294(8) 0.0133(6) 0.0085(6) 0.0142(6)
C28 0.0407(9) 0.0270(8) 0.0339(8) 0.0136(7) 0.0040(7) 0.0146(7)
C29 0.0416(9) 0.0400(9) 0.0354(9) 0.0174(7) 0.0165(7) 0.0211(8)
C30 0.0396(9) 0.0267(8) 0.0323(8) 0.0162(7) 0.0075(7) 0.0074(7)

loop_
_atom_type_symbol
_atom_type_description
_atom_type_scat_dispersion_real
_atom_type_scat_dispersion_imag
_atom_type_scat_source
C C 0.0181 0.0091 'International Tables Vol C Tables 4.2.6.8 and 6.1.1.4'
H H 0.0000 0.0000 'International Tables Vol C Tables 4.2.6.8 and 6.1.1.4'
N N 0.0311 0.0180 'International Tables Vol C Tables 4.2.6.8 and 6.1.1.4'
O O 0.0492 0.0322 'International Tables Vol C Tables 4.2.6.8 and 6.1.1.4'

loop_
_geom_angle_atom_site_label_1
_geom_angle_atom_site_label_2
_geom_angle_atom_site_label_3
_geom_angle
C1 O1 C9 117.57(10)
C15 O2 C16 121.09(11)
C6 O4 C20 116.64(10)
C26 O5 C27 119.72(11)
C15 N3 C12 128.50(12)
C15 N3 H3N 115.1(11)
C12 N3 H3N 116.4(11)
C26 N4 C23 126.36(12)
C26 N4 H4N 117.2(11)
C23 N4 H4N 116.3(11)
O1 C1 C2 124.20(12)
O1 C1 C6 115.51(12)
C2 C1 C6 120.28(12)
C1 C2 C3 119.79(12)
C1 C2 H2 120.1
C3 C2 H2 120.1
C2 C3 C4 120.14(12)
C2 C3 C7 120.29(12)
C4 C3 C7 119.55(12)
C5 C4 C3 119.88(12)
C5 C4 C8 120.22(12)
C3 C4 C8 119.87(12)
C6 C5 C4 120.00(12)
C6 C5 H5 120.0
C4 C5 H5 120.0
O4 C6 C5 124.07(12)
O4 C6 C1 116.15(12)
C5 C6 C1 119.76(12)
N1 C7 C3 176.63(15)
N2 C8 C4 178.30(15)
C10 C9 C14 121.20(13)
C10 C9 O1 120.47(12)
C14 C9 O1 118.28(13)
C9 C10 C11 119.74(13)
C9 C10 H10 120.1
C11 C10 H10 120.1
C12 C11 C10 119.77(13)
C12 C11 H11 120.1
C10 C11 H11 120.1
C13 C12 C11 119.53(13)
C13 C12 N3 117.10(12)
C11 C12 N3 123.34(13)
C14 C13 C12 120.72(13)
C14 C13 H13 119.6
C12 C13 H13 119.6
C9 C14 C13 119.02(13)
C9 C14 H14 120.5
C13 C14 H14 120.5
O3 C15 O2 126.62(13)
O3 C15 N3 125.76(13)
O2 C15 N3 107.62(11)
O2 C16 C19 101.52(11)
O2 C16 C18 109.40(11)
C19 C16 C18 110.36(13)
O2 C16 C17 110.32(11)
C19 C16 C17 110.97(13)
C18 C16 C17 113.60(13)
C16 C17 H17A 109.5
C16 C17 H17B 109.5
H17A C17 H17B 109.5
C16 C17 H17C 109.5
H17A C17 H17C 109.5
H17B C17 H17C 109.5
C16 C18 H18A 109.5
C16 C18 H18B 109.5
H18A C18 H18B 109.5
C16 C18 H18C 109.5
H18A C18 H18C 109.5
H18B C18 H18C 109.5
C16 C19 H19A 109.5
C16 C19 H19B 109.5
H19A C19 H19B 109.5
C16 C19 H19C 109.5
H19A C19 H19C 109.5
H19B C19 H19C 109.5
C25 C20 C21 121.19(13)
C25 C20 O4 119.78(12)
C21 C20 O4 118.98(13)
C20 C21 C22 119.28(13)
C20 C21 H21 120.4
C22 C21 H21 120.4
C21 C22 C23 120.68(13)
C21 C22 H22 119.7
C23 C22 H22 119.7
C24 C23 C22 119.33(13)
C24 C23 N4 123.91(13)
C22 C23 N4 116.76(12)
C23 C24 C25 119.93(13)
C23 C24 H24 120.0
C25 C24 H24 120.0
C20 C25 C24 119.59(13)
C20 C25 H25 120.2
C24 C25 H25 120.2
O6 C26 O5 125.76(13)
O6 C26 N4 125.38(13)
O5 C26 N4 108.85(12)
O5 C27 C30 110.35(12)
O5 C27 C29 109.68(12)
C30 C27 C29 112.80(13)
O5 C27 C28 102.60(12)
C30 C27 C28 110.48(13)
C29 C27 C28 110.46(13)
C27 C28 H28A 109.5
C27 C28 H28B 109.5
H28A C28 H28B 109.5
C27 C28 H28C 109.5
H28A C28 H28C 109.5
H28B C28 H28C 109.5
C27 C29 H29A 109.5
C27 C29 H29B 109.5
H29A C29 H29B 109.5
C27 C29 H29C 109.5
H29A C29 H29C 109.5
H29B C29 H29C 109.5
C27 C30 H30A 109.5
C27 C30 H30B 109.5
H30A C30 H30B 109.5
C27 C30 H30C 109.5
H30A C30 H30C 109.5
H30B C30 H30C 109.5

loop_
_geom_bond_atom_site_label_1
_geom_bond_atom_site_label_2
_geom_bond_distance
O1 C1 1.3606(16)
O1 C9 1.4110(16)
O2 C15 1.3397(17)
O2 C16 1.4746(16)
O3 C15 1.2144(17)
O4 C6 1.3605(16)
O4 C20 1.4092(16)
O5 C26 1.3486(17)
O5 C27 1.4773(17)
O6 C26 1.2115(18)
N1 C7 1.1470(19)
N2 C8 1.148(2)
N3 C15 1.3611(18)
N3 C12 1.4080(18)
N3 H3N 0.861(18)
N4 C26 1.3675(19)
N4 C23 1.4100(18)
N4 H4N 0.876(18)
C1 C2 1.3830(19)
C1 C6 1.4077(19)
C2 C3 1.391(2)
C2 H2 0.9500
C3 C4 1.3998(19)
C3 C7 1.4405(19)
C4 C5 1.3944(19)
C4 C8 1.441(2)
C5 C6 1.385(2)
C5 H5 0.9500
C9 C10 1.379(2)
C9 C14 1.380(2)
C10 C11 1.392(2)
C10 H10 0.9500
C11 C12 1.391(2)
C11 H11 0.9500
C12 C13 1.391(2)
C13 C14 1.386(2)
C13 H13 0.9500
C14 H14 0.9500
C16 C19 1.514(2)
C16 C18 1.516(2)
C16 C17 1.519(2)
C17 H17A 0.9800
C17 H17B 0.9800
C17 H17C 0.9800
C18 H18A 0.9800
C18 H18B 0.9800
C18 H18C 0.9800
C19 H19A 0.9800
C19 H19B 0.9800
C19 H19C 0.9800
C20 C25 1.376(2)
C20 C21 1.382(2)
C21 C22 1.383(2)
C21 H21 0.9500
C22 C23 1.394(2)
C22 H22 0.9500
C23 C24 1.391(2)
C24 C25 1.396(2)
C24 H24 0.9500
C25 H25 0.9500
C27 C30 1.515(2)
C27 C29 1.521(2)
C27 C28 1.526(2)
C28 H28A 0.9800
C28 H28B 0.9800
C28 H28C 0.9800
C29 H29A 0.9800
C29 H29B 0.9800
C29 H29C 0.9800
C30 H30A 0.9800
C30 H30B 0.9800
C30 H30C 0.9800

loop_
_geom_hbond_atom_site_label_D
_geom_hbond_atom_site_label_H
_geom_hbond_atom_site_label_A
_geom_hbond_distance_DH
_geom_hbond_distance_HA
_geom_hbond_distance_DA
_geom_hbond_angle_DHA
_geom_hbond_site_symmetry_A
N3 H3N N1 0.861(18) 2.477(18) 3.2466(18) 149.3(15) 1_455
N4 H4N O3 0.876(18) 2.350(18) 3.1767(16) 157.3(15) 2_666

loop_
_geom_torsion_atom_site_label_1
_geom_torsion_atom_site_label_2
_geom_torsion_atom_site_label_3
_geom_torsion_atom_site_label_4
_geom_torsion
C9 O1 C1 C2 11.69(19)
C9 O1 C1 C6 -169.54(12)
O1 C1 C2 C3 -178.75(12)
C6 C1 C2 C3 2.5(2)
C1 C2 C3 C4 1.2(2)
C1 C2 C3 C7 -177.10(13)
C2 C3 C4 C5 -3.2(2)
C7 C3 C4 C5 175.09(13)
C2 C3 C4 C8 174.95(13)
C7 C3 C4 C8 -6.8(2)
C3 C4 C5 C6 1.5(2)
C8 C4 C5 C6 -176.65(13)
C20 O4 C6 C5 18.02(19)
C20 O4 C6 C1 -163.74(12)
C4 C5 C6 O4 -179.62(12)
C4 C5 C6 C1 2.2(2)
O1 C1 C6 O4 -1.37(18)
C2 C1 C6 O4 177.45(12)
O1 C1 C6 C5 176.95(12)
C2 C1 C6 C5 -4.2(2)
C1 O1 C9 C10 -85.17(16)
C1 O1 C9 C14 97.33(14)
C14 C9 C10 C11 0.0(2)
O1 C9 C10 C11 -177.47(12)
C9 C10 C11 C12 0.9(2)
C10 C11 C12 C13 -0.8(2)
C10 C11 C12 N3 -179.03(12)
C15 N3 C12 C13 169.21(13)
C15 N3 C12 C11 -12.5(2)
C11 C12 C13 C14 -0.1(2)
N3 C12 C13 C14 178.24(12)
C10 C9 C14 C13 -0.8(2)
O1 C9 C14 C13 176.64(11)
C12 C13 C14 C9 0.9(2)
C16 O2 C15 O3 -4.2(2)
C16 O2 C15 N3 175.69(11)
C12 N3 C15 O3 -4.5(2)
C12 N3 C15 O2 175.63(12)
C15 O2 C16 C19 -178.68(12)
C15 O2 C16 C18 -62.05(16)
C15 O2 C16 C17 63.61(16)
C6 O4 C20 C25 -104.27(14)
C6 O4 C20 C21 78.20(16)
C25 C20 C21 C22 0.2(2)
O4 C20 C21 C22 177.71(12)
C20 C21 C22 C23 -0.8(2)
C21 C22 C23 C24 1.0(2)
C21 C22 C23 N4 -178.91(13)
C26 N4 C23 C24 17.6(2)
C26 N4 C23 C22 -162.47(13)
C22 C23 C24 C25 -0.6(2)
N4 C23 C24 C25 179.31(12)
C21 C20 C25 C24 0.2(2)
O4 C20 C25 C24 -177.29(12)
C23 C24 C25 C20 0.0(2)
C27 O5 C26 O6 1.1(2)
C27 O5 C26 N4 -178.42(11)
C23 N4 C26 O6 -4.1(2)
C23 N4 C26 O5 175.37(12)
C26 O5 C27 C30 -62.14(16)
C26 O5 C27 C29 62.72(16)
C26 O5 C27 C28 -179.86(12)
